data_1100220
loop_
_publ_author_name
'Bach, Thorsten'
'Schlummer, Bj\"orn'
'Harms, Klaus'

_publ_section_title
;
 Intramolecular Iron(II)-catalyzed Nitrogen Transfer Reactions of
 Unsaturated Alkoxycarbonyl Azides: A Facile and Stereoselective
 Route to 4,5-Disubstituted Oxazolidinones
;
_journal_coden_ASTM CEUJED
_journal_issue 12
_journal_name_full 'Chemistry - A European Journal'
_journal_page_first 2581
_journal_page_last 2594
_journal_paper_doi 10.1002/1521-3765(20010618)7:12<2581::aid-chem25810>3.0.co;2-o
_journal_volume 7
_journal_year 2001
_chemical_formula_moiety 'C11 H12 Cl1 N1 O2'
_chemical_formula_sum 'C11 H12 Cl N O2'
_chemical_melting_point 386.15
_chemical_name_systematic
;
(4RS,5SR,1'RS)-4-(1-Chloro-1-phenylmethyl)-5-methyl-1,3-oxazolidin-2-one
;
_space_group_IT_number 45
_symmetry_cell_setting orthorhombic
_symmetry_Int_Tables_number 45
_symmetry_space_group_name_Hall 'I 2 -2c'
_symmetry_space_group_name_H-M 'I b a 2'
_cell_angle_alpha 90
_cell_angle_beta 90
_cell_angle_gamma 90
_cell_formula_units_Z 8
_cell_length_a 11.0478(12)
_cell_length_b 28.024(3)
_cell_length_c 7.2693(7)
_cell_volume 2250.601
_diffrn_ambient_temperature 193
_exptl_crystal_colour colorless.
_exptl_crystal_density_diffrn 1.332
_exptl_crystal_description needle
_refine_ls_R_factor_gt 3.22
_refine_ls_wR_factor_gt 3.22
_cod_original_formula_sum 'C11 H12 Cl1 N1 O2'
_cod_database_code 1100220

loop_
_symmetry_equiv_pos_site_id
_symmetry_equiv_pos_as_xyz
1 x,y,z
2 -x,-y,z
3 1/2+x,1/2-y,z
4 1/2-x,1/2+y,z
5 1/2+x,1/2+y,1/2+z
6 1/2-x,1/2-y,1/2+z
7 x,-y,1/2+z
8 -x,y,1/2+z

loop_
_atom_site_label
_atom_site_type_symbol
_atom_site_fract_x
_atom_site_fract_y
_atom_site_fract_z
Cl1 Cl -0.00248(7) 0.35780(2) 0.07811(13)
O1 O -0.14091(17) 0.53590(6) 0.2044(4)
N1 N -0.1186(2) 0.45437(7) 0.2061(4)
H1 H -0.040(3) 0.4556(11) 0.207(6)
C1 C -0.1792(2) 0.49498(9) 0.1911(4)
O2 O -0.29668(14) 0.48647(6) 0.1546(3)
C2 C -0.3183(2) 0.43569(9) 0.1454(5)
H2 H -0.344(3) 0.4287(11) 0.019(6)
C3 C -0.1917(2) 0.41258(9) 0.1792(5)
H3 H -0.194(3) 0.3891(11) 0.289(6)
C4 C -0.1489(2) 0.38221(9) 0.0202(4)
H4 H -0.142(3) 0.4035(11) -0.101(4)
C5 C -0.2359(2) 0.34238(9) -0.0276(4)
C6 C -0.2967(2) 0.34488(10) -0.1917(5)
H5 H -0.287(2) 0.3688(10) -0.271(4)
C7 C -0.3820(3) 0.30983(15) -0.2353(6)
H6 H -0.414(4) 0.3132(15) -0.347(7)
C8 C -0.4029(3) 0.27263(13) -0.1185(7)
H7 H -0.458(3) 0.2482(12) -0.152(6)
C9 C -0.3409(3) 0.26987(11) 0.0433(7)
H8 H -0.355(3) 0.2452(11) 0.128(5)
C10 C -0.2578(3) 0.30479(9) 0.0890(6)
H9 H -0.214(3) 0.3038(11) 0.206(5)
C11 C -0.4105(4) 0.42295(15) 0.2854(9)
H10 H -0.479(3) 0.4415(12) 0.262(5)
H11 H -0.367(5) 0.4318(17) 0.415(9)
H12 H -0.426(3) 0.3900(15) 0.283(6)

loop_
_atom_type_symbol
_atom_type_radius_bond
C 0.68
H 0.23
Cl 0.99
N 0.68
O 0.68
